data_7105083
loop_
_publ_author_name
'Zhongjian Zhang'
'Xiaoping Xu'
'Song Sun'
'Yingming Yao'
'Yong Zhang'
'Qi Shen'

_publ_section_title
;
 Facile syntheses of bimetallic ytterbium bisamides stabilized by a
 flexible bridged bis(phenolato) ligand and the high activity for the
 polymerization of L-lactide
;
_journal_name_full 'Chem. Commun.'
_journal_page_first 7414
_journal_page_last 7416
_journal_paper_doi 10.1039/b915414k
_journal_year 2009
_chemical_formula_moiety 'C58 H124 N6 O2 Si8 Yb2, 2(C7 H8)'
_chemical_formula_sum 'C72 H140 N6 O2 Si8 Yb2'
_chemical_formula_weight 1692.70
_chemical_name_systematic
;
?
;
_space_group_IT_number 2
_symmetry_cell_setting triclinic
_symmetry_Int_Tables_number 2
_symmetry_space_group_name_Hall '-P 1'
_symmetry_space_group_name_H-M 'P -1'
_atom_sites_solution_hydrogens geom
_atom_sites_solution_primary direct
_atom_sites_solution_secondary difmap
_audit_creation_method SHELXL-97
_cell_angle_alpha 67.177(7)
_cell_angle_beta 68.392(7)
_cell_angle_gamma 80.926(9)
_cell_formula_units_Z 1
_cell_length_a 11.7680(11)
_cell_length_b 14.8399(13)
_cell_length_c 14.9402(9)
_cell_measurement_reflns_used 9086
_cell_measurement_temperature 293(2)
_cell_measurement_theta_max 25.3
_cell_measurement_theta_min 3.0
_cell_volume 2235.5(3)
_computing_cell_refinement CrystalClear
_computing_data_collection CrystalClear
_computing_data_reduction CrystalStructure
_computing_structure_refinement 'SHELXL-97 (Sheldrick, 1997)'
_computing_structure_solution 'SHELXS-97 (Sheldrick, 1990)'
_diffrn_ambient_temperature 293(2)
_diffrn_detector_area_resol_mean 7.31
_diffrn_measured_fraction_theta_full 0.992
_diffrn_measured_fraction_theta_max 0.992
_diffrn_measurement_device_type 'Rigaku Mercury'
_diffrn_measurement_method \w
_diffrn_radiation_monochromator graphite
_diffrn_radiation_source 'fine-focus sealed tube'
_diffrn_radiation_type MoK\a
_diffrn_radiation_wavelength 0.71070
_diffrn_reflns_av_R_equivalents 0.0351
_diffrn_reflns_av_sigmaI/netI 0.0450
_diffrn_reflns_limit_h_max 14
_diffrn_reflns_limit_h_min -14
_diffrn_reflns_limit_k_max 15
_diffrn_reflns_limit_k_min -17
_diffrn_reflns_limit_l_max 17
_diffrn_reflns_limit_l_min -17
_diffrn_reflns_number 21813
_diffrn_reflns_theta_full 25.35
_diffrn_reflns_theta_max 25.35
_diffrn_reflns_theta_min 3.05
_exptl_absorpt_coefficient_mu 2.227
_exptl_absorpt_correction_T_max 0.716
_exptl_absorpt_correction_T_min 0.429
_exptl_absorpt_correction_type multi-scan
_exptl_absorpt_process_details 'Jacobson, R. (1998) Private communication'
_exptl_crystal_colour yellow
_exptl_crystal_density_diffrn 1.257
_exptl_crystal_density_method 'not measured'
_exptl_crystal_description block
_exptl_crystal_F_000 882
_exptl_crystal_size_max 0.80
_exptl_crystal_size_mid 0.30
_exptl_crystal_size_min 0.15
_refine_diff_density_max 1.227
_refine_diff_density_min -0.973
_refine_diff_density_rms 0.118
_refine_ls_extinction_method none
_refine_ls_goodness_of_fit_ref 1.145
_refine_ls_hydrogen_treatment constr
_refine_ls_matrix_type full
_refine_ls_number_parameters 414
_refine_ls_number_reflns 8113
_refine_ls_number_restraints 14
_refine_ls_restrained_S_all 1.147
_refine_ls_R_factor_all 0.0460
_refine_ls_R_factor_gt 0.0392
_refine_ls_shift/su_max 0.001
_refine_ls_shift/su_mean 0.000
_refine_ls_structure_factor_coef Fsqd
_refine_ls_weighting_details 'calc w=1/[\s^2^(Fo^2^)+(0.0502P)^2^+1.0352P] where P=(Fo^2^+2Fc^2^)/3'
_refine_ls_weighting_scheme calc
_refine_ls_wR_factor_gt 0.0933
_refine_ls_wR_factor_ref 0.1026
_reflns_number_gt 7386
_reflns_number_total 8113
_reflns_threshold_expression >2sigma(I)
_cod_data_source_file b915414k.txt
_cod_data_source_block complex2
_cod_database_code 7105083

loop_
_symmetry_equiv_pos_as_xyz
'x, y, z'
'-x, -y, -z'

loop_
_atom_site_label
_atom_site_type_symbol
_atom_site_fract_x
_atom_site_fract_y
_atom_site_fract_z
_atom_site_U_iso_or_equiv
_atom_site_adp_type
_atom_site_occupancy
_atom_site_symmetry_multiplicity
_atom_site_calc_flag
_atom_site_refinement_flags
_atom_site_disorder_assembly
_atom_site_disorder_group
Yb1 Yb 1.037489(16) 0.189874(14) 0.221874(13) 0.03659(9) Uani 1 1 d . . .
Si1 Si 0.92892(13) 0.25126(10) 0.03679(10) 0.0460(3) Uani 1 1 d . . .
Si2 Si 0.83850(13) 0.05647(11) 0.19892(12) 0.0488(3) Uani 1 1 d . . .
Si3 Si 1.29677(15) 0.32591(14) 0.13593(14) 0.0653(4) Uani 1 1 d . . .
Si4 Si 1.31810(14) 0.14485(13) 0.08712(13) 0.0607(4) Uani 1 1 d . . .
O1 O 0.9279(3) 0.2793(2) 0.2951(2) 0.0423(7) Uani 1 1 d . . .
N1 N 1.0190(3) 0.0919(3) 0.4055(3) 0.0355(8) Uani 1 1 d . . .
N2 N 0.9322(3) 0.1548(3) 0.1464(3) 0.0399(9) Uani 1 1 d . . .
N3 N 1.2329(4) 0.2232(3) 0.1474(3) 0.0457(10) Uani 1 1 d . . .
C1 C 0.8866(4) 0.2933(3) 0.3858(3) 0.0382(10) Uani 1 1 d . . .
C2 C 0.7894(4) 0.3579(3) 0.4095(4) 0.0407(11) Uani 1 1 d . . .
C3 C 0.7586(5) 0.3689(4) 0.5036(4) 0.0471(12) Uani 1 1 d . . .
H3 H 0.6943 0.4115 0.5199 0.056 Uiso 1 1 calc R . .
C4 C 0.8168(5) 0.3209(4) 0.5750(4) 0.0495(12) Uani 1 1 d . . .
C5 C 0.9102(5) 0.2549(3) 0.5507(4) 0.0446(11) Uani 1 1 d . . .
H5 H 0.9496 0.2195 0.5979 0.054 Uiso 1 1 calc R . .
C6 C 0.9454(4) 0.2413(3) 0.4574(3) 0.0395(10) Uani 1 1 d . . .
C7 C 1.0495(4) 0.1714(3) 0.4326(4) 0.0412(11) Uani 1 1 d . . .
H7A H 1.0770 0.1408 0.4916 0.049 Uiso 1 1 calc R . .
H7B H 1.1170 0.2087 0.3751 0.049 Uiso 1 1 calc R . .
C8 C 0.8969(4) 0.0491(3) 0.4722(3) 0.0380(10) Uani 1 1 d . . .
H8A H 0.8776 0.0076 0.4433 0.046 Uiso 1 1 calc R . .
H8B H 0.8362 0.1016 0.4715 0.046 Uiso 1 1 calc R . .
C9 C 0.8877(4) -0.0104(3) 0.5830(4) 0.0405(11) Uani 1 1 d . . .
H9A H 0.8971 0.0330 0.6145 0.049 Uiso 1 1 calc R . .
H9B H 0.8068 -0.0379 0.6205 0.049 Uiso 1 1 calc R . .
C10 C 0.7225(5) 0.4168(4) 0.3317(4) 0.0503(13) Uani 1 1 d . . .
C11 C 0.6082(5) 0.4707(5) 0.3813(5) 0.0713(18) Uani 1 1 d . . .
H11A H 0.6320 0.5142 0.4047 0.107 Uiso 1 1 calc R . .
H11B H 0.5520 0.4239 0.4388 0.107 Uiso 1 1 calc R . .
H11C H 0.5695 0.5076 0.3312 0.107 Uiso 1 1 calc R . .
C12 C 0.8086(6) 0.4920(4) 0.2412(4) 0.0697(17) Uani 1 1 d . . .
H12A H 0.8774 0.4596 0.2063 0.105 Uiso 1 1 calc R . .
H12B H 0.8364 0.5327 0.2654 0.105 Uiso 1 1 calc R . .
H12C H 0.7667 0.5317 0.1944 0.105 Uiso 1 1 calc R . .
C13 C 0.6777(6) 0.3498(5) 0.2963(5) 0.0697(17) Uani 1 1 d . . .
H13A H 0.6304 0.3873 0.2533 0.105 Uiso 1 1 calc R . .
H13B H 0.6278 0.2998 0.3554 0.105 Uiso 1 1 calc R . .
H13C H 0.7466 0.3200 0.2580 0.105 Uiso 1 1 calc R . .
C14 C 0.7823(6) 0.3395(5) 0.6771(4) 0.0674(17) Uani 1 1 d . . .
C15 C 0.8906(11) 0.3835(11) 0.6747(9) 0.183(6) Uani 1 1 d . . .
H15A H 0.9024 0.4486 0.6241 0.274 Uiso 1 1 calc R . .
H15B H 0.9623 0.3442 0.6573 0.274 Uiso 1 1 calc R . .
H15C H 0.8761 0.3859 0.7414 0.274 Uiso 1 1 calc R . .
C16 C 0.7633(11) 0.2434(7) 0.7686(5) 0.142(4) Uani 1 1 d . . .
H16A H 0.7261 0.2562 0.8316 0.212 Uiso 1 1 calc R . .
H16B H 0.8408 0.2108 0.7674 0.212 Uiso 1 1 calc R . .
H16C H 0.7110 0.2026 0.7647 0.212 Uiso 1 1 calc R . .
C17 C 0.6767(11) 0.4049(9) 0.6946(7) 0.168(6) Uani 1 1 d . . .
H17A H 0.6070 0.3779 0.6957 0.251 Uiso 1 1 calc R . .
H17B H 0.6940 0.4677 0.6401 0.251 Uiso 1 1 calc R . .
H17C H 0.6597 0.4121 0.7595 0.251 Uiso 1 1 calc R . .
C18 C 0.7714(6) 0.2970(5) 0.0357(5) 0.0693(17) Uani 1 1 d . . .
H18A H 0.7276 0.2461 0.0384 0.104 Uiso 1 1 calc R . .
H18B H 0.7771 0.3524 -0.0264 0.104 Uiso 1 1 calc R . .
H18C H 0.7289 0.3158 0.0944 0.104 Uiso 1 1 calc R . .
C19 C 1.0131(7) 0.2267(5) -0.0838(5) 0.0764(19) Uani 1 1 d . . .
H19A H 1.0983 0.2163 -0.0916 0.115 Uiso 1 1 calc R . .
H19B H 1.0034 0.2816 -0.1417 0.115 Uiso 1 1 calc R . .
H19C H 0.9812 0.1694 -0.0806 0.115 Uiso 1 1 calc R . .
C20 C 1.0088(6) 0.3558(4) 0.0287(4) 0.0611(15) Uani 1 1 d . . .
H20A H 0.9624 0.3773 0.0849 0.092 Uiso 1 1 calc R . .
H20B H 1.0158 0.4087 -0.0355 0.092 Uiso 1 1 calc R . .
H20C H 1.0888 0.3346 0.0325 0.092 Uiso 1 1 calc R . .
C21 C 0.8035(7) 0.0263(5) 0.1013(6) 0.081(2) Uani 1 1 d . . .
H21A H 0.7563 0.0788 0.0685 0.121 Uiso 1 1 calc R . .
H21B H 0.7577 -0.0329 0.1350 0.121 Uiso 1 1 calc R . .
H21C H 0.8785 0.0175 0.0503 0.121 Uiso 1 1 calc R . .
C22 C 0.9147(6) -0.0559(4) 0.2675(5) 0.0660(16) Uani 1 1 d . . .
H22A H 0.9754 -0.0800 0.2179 0.099 Uiso 1 1 calc R . .
H22B H 0.8547 -0.1052 0.3136 0.099 Uiso 1 1 calc R . .
H22C H 0.9530 -0.0401 0.3062 0.099 Uiso 1 1 calc R . .
C23 C 0.6909(6) 0.0782(5) 0.2944(5) 0.0773(19) Uani 1 1 d . . .
H23A H 0.7076 0.0990 0.3416 0.116 Uiso 1 1 calc R . .
H23B H 0.6455 0.0188 0.3319 0.116 Uiso 1 1 calc R . .
H23C H 0.6438 0.1281 0.2586 0.116 Uiso 1 1 calc R . .
C24 C 1.1810(7) 0.4106(5) 0.1844(7) 0.089(2) Uani 1 1 d . . .
H24A H 1.1236 0.4294 0.1481 0.134 Uiso 1 1 calc R . .
H24B H 1.2204 0.4678 0.1735 0.134 Uiso 1 1 calc R . .
H24C H 1.1388 0.3789 0.2568 0.134 Uiso 1 1 calc R . .
C25 C 1.3914(10) 0.3978(7) 0.0006(7) 0.143(4) Uani 1 1 d . . .
H25A H 1.4565 0.3570 -0.0254 0.214 Uiso 1 1 calc R . .
H25B H 1.4251 0.4530 -0.0001 0.214 Uiso 1 1 calc R . .
H25C H 1.3410 0.4203 -0.0422 0.214 Uiso 1 1 calc R . .
C26 C 1.4014(9) 0.2924(8) 0.2136(9) 0.143(4) Uani 1 1 d . . .
H26A H 1.3572 0.2967 0.2801 0.215 Uiso 1 1 calc R . .
H26B H 1.4686 0.3366 0.1784 0.215 Uiso 1 1 calc R . .
H26C H 1.4319 0.2268 0.2219 0.215 Uiso 1 1 calc R . .
C27 C 1.3571(9) 0.1963(7) -0.0566(6) 0.123(3) Uani 1 1 d . . .
H27A H 1.2915 0.2383 -0.0739 0.185 Uiso 1 1 calc R . .
H27B H 1.3691 0.1439 -0.0818 0.185 Uiso 1 1 calc R . .
H27C H 1.4308 0.2332 -0.0877 0.185 Uiso 1 1 calc R . .
C28 C 1.4621(8) 0.1002(8) 0.1151(10) 0.149(5) Uani 1 1 d . . .
H28A H 1.5213 0.1511 0.0770 0.223 Uiso 1 1 calc R . .
H28B H 1.4930 0.0444 0.0951 0.223 Uiso 1 1 calc R . .
H28C H 1.4465 0.0819 0.1876 0.223 Uiso 1 1 calc R . .
C29 C 1.2265(6) 0.0356(5) 0.1311(5) 0.0751(18) Uani 1 1 d . . .
H29A H 1.2086 0.0021 0.2040 0.113 Uiso 1 1 calc R . .
H29B H 1.2718 -0.0073 0.0954 0.113 Uiso 1 1 calc R . .
H29C H 1.1514 0.0554 0.1167 0.113 Uiso 1 1 calc R . .
C30 C 0.5453(10) 0.8147(8) 0.4151(8) 0.127(3) Uiso 1 1 d D . .
C31 C 0.5985(14) 0.7922(12) 0.4913(11) 0.093(4) Uiso 0.60 1 d PD . .
C31' C 0.564(3) 0.840(2) 0.487(2) 0.134(10) Uiso 0.40 1 d PD . .
C32 C 0.7032(19) 0.7291(16) 0.4951(16) 0.123(6) Uiso 0.60 1 d PD . .
C32' C 0.659(3) 0.777(2) 0.516(2) 0.154(12) Uiso 0.40 1 d PD . .
C33 C 0.745(2) 0.6886(17) 0.4166(17) 0.131(7) Uiso 0.60 1 d PD . .
C33' C 0.743(3) 0.709(2) 0.473(3) 0.135(11) Uiso 0.40 1 d PD . .
C34 C 0.6885(17) 0.7273(13) 0.3352(13) 0.121(5) Uiso 0.60 1 d PD . .
C34' C 0.730(3) 0.704(2) 0.384(3) 0.122(10) Uiso 0.40 1 d PD . .
C35 C 0.5809(17) 0.7845(13) 0.3324(13) 0.122(6) Uiso 0.60 1 d PD . .
C35' C 0.627(2) 0.7596(16) 0.3605(16) 0.094(6) Uiso 0.40 1 d PD . .
C36 C 0.4323(14) 0.8800(12) 0.4205(13) 0.122(5) Uiso 0.60 1 d PD . .
C36' C 0.453(2) 0.850(2) 0.356(2) 0.132(9) Uiso 0.40 1 d PD . .

loop_
_atom_site_aniso_label
_atom_site_aniso_U_11
_atom_site_aniso_U_22
_atom_site_aniso_U_33
_atom_site_aniso_U_23
_atom_site_aniso_U_13
_atom_site_aniso_U_12
Yb1 0.03318(13) 0.04555(14) 0.03498(13) -0.01725(10) -0.01383(9) 0.00175(9)
Si1 0.0505(8) 0.0504(8) 0.0426(7) -0.0158(6) -0.0242(6) 0.0029(6)
Si2 0.0479(8) 0.0479(8) 0.0608(9) -0.0215(7) -0.0267(7) -0.0027(6)
Si3 0.0515(9) 0.0829(12) 0.0715(11) -0.0345(9) -0.0169(8) -0.0199(8)
Si4 0.0396(8) 0.0720(11) 0.0685(10) -0.0332(9) -0.0089(7) 0.0021(7)
O1 0.0464(18) 0.0482(18) 0.0339(16) -0.0173(15) -0.0163(14) 0.0080(15)
N1 0.035(2) 0.039(2) 0.0342(19) -0.0142(17) -0.0160(16) 0.0071(16)
N2 0.042(2) 0.045(2) 0.045(2) -0.0187(18) -0.0234(18) -0.0008(17)
N3 0.039(2) 0.053(2) 0.046(2) -0.017(2) -0.0153(18) -0.0025(18)
C1 0.043(3) 0.034(2) 0.036(2) -0.008(2) -0.015(2) -0.002(2)
C2 0.036(2) 0.041(3) 0.046(3) -0.018(2) -0.016(2) 0.008(2)
C3 0.050(3) 0.048(3) 0.044(3) -0.021(2) -0.017(2) 0.011(2)
C4 0.060(3) 0.054(3) 0.043(3) -0.024(2) -0.025(2) 0.013(3)
C5 0.053(3) 0.043(3) 0.043(3) -0.017(2) -0.025(2) 0.011(2)
C6 0.040(3) 0.042(3) 0.043(3) -0.020(2) -0.020(2) 0.009(2)
C7 0.044(3) 0.045(3) 0.041(3) -0.019(2) -0.021(2) 0.008(2)
C8 0.032(2) 0.041(2) 0.048(3) -0.022(2) -0.020(2) 0.0107(19)
C9 0.037(2) 0.046(3) 0.043(3) -0.021(2) -0.018(2) 0.011(2)
C10 0.052(3) 0.052(3) 0.047(3) -0.019(3) -0.023(2) 0.017(2)
C11 0.057(3) 0.086(4) 0.068(4) -0.028(3) -0.032(3) 0.036(3)
C12 0.070(4) 0.060(4) 0.057(3) -0.004(3) -0.021(3) 0.013(3)
C13 0.058(4) 0.090(5) 0.075(4) -0.038(4) -0.037(3) 0.015(3)
C14 0.082(4) 0.081(4) 0.058(3) -0.045(3) -0.037(3) 0.032(3)
C15 0.165(11) 0.311(18) 0.170(11) -0.198(13) -0.053(9) 0.015(11)
C16 0.224(12) 0.126(8) 0.054(4) -0.034(5) -0.047(6) 0.059(8)
C17 0.220(12) 0.224(12) 0.130(8) -0.143(9) -0.118(9) 0.155(10)
C18 0.067(4) 0.076(4) 0.081(4) -0.032(3) -0.047(3) 0.019(3)
C19 0.087(5) 0.091(5) 0.061(4) -0.035(4) -0.033(4) 0.013(4)
C20 0.081(4) 0.046(3) 0.046(3) -0.002(3) -0.020(3) -0.014(3)
C21 0.098(5) 0.079(4) 0.111(5) -0.049(4) -0.070(5) 0.001(4)
C22 0.071(4) 0.055(3) 0.075(4) -0.013(3) -0.036(3) -0.007(3)
C23 0.059(4) 0.075(4) 0.088(5) -0.023(4) -0.015(3) -0.014(3)
C24 0.084(5) 0.069(4) 0.126(6) -0.041(4) -0.033(5) -0.020(4)
C25 0.177(10) 0.125(7) 0.100(6) -0.043(6) 0.022(6) -0.097(7)
C26 0.102(7) 0.195(11) 0.222(12) -0.129(10) -0.103(8) 0.018(7)
C27 0.148(8) 0.126(7) 0.070(5) -0.054(5) 0.024(5) -0.033(6)
C28 0.082(6) 0.157(9) 0.285(15) -0.142(10) -0.107(8) 0.064(6)
C29 0.080(4) 0.066(4) 0.075(4) -0.031(3) -0.015(4) -0.002(3)

loop_
_atom_type_symbol
_atom_type_description
_atom_type_scat_dispersion_real
_atom_type_scat_dispersion_imag
_atom_type_scat_source
C C 0.0033 0.0016 'International Tables Vol C Tables 4.2.6.8 and 6.1.1.4'
H H 0.0000 0.0000 'International Tables Vol C Tables 4.2.6.8 and 6.1.1.4'
N N 0.0061 0.0033 'International Tables Vol C Tables 4.2.6.8 and 6.1.1.4'
O O 0.0106 0.0060 'International Tables Vol C Tables 4.2.6.8 and 6.1.1.4'
Si Si 0.0817 0.0704 'International Tables Vol C Tables 4.2.6.8 and 6.1.1.4'
Yb Yb -0.3850 5.5486 'International Tables Vol C Tables 4.2.6.8 and 6.1.1.4'

loop_
_geom_angle_atom_site_label_1
_geom_angle_atom_site_label_2
_geom_angle_atom_site_label_3
_geom_angle
_geom_angle_site_symmetry_1
_geom_angle_site_symmetry_3
_geom_angle_publ_flag
O1 Yb1 N2 106.21(13) . . ?
O1 Yb1 N3 117.27(15) . . ?
N2 Yb1 N3 122.52(14) . . ?
O1 Yb1 N1 78.63(11) . . ?
N2 Yb1 N1 121.42(13) . . ?
N3 Yb1 N1 103.17(13) . . ?
O1 Yb1 Si1 97.50(9) . . ?
N2 Yb1 Si1 29.79(10) . . ?
N3 Yb1 Si1 105.75(11) . . ?
N1 Yb1 Si1 149.05(9) . . ?
O1 Yb1 Si4 145.64(10) . . ?
N2 Yb1 Si4 100.98(10) . . ?
N3 Yb1 Si4 28.37(11) . . ?
N1 Yb1 Si4 104.64(9) . . ?
Si1 Yb1 Si4 95.74(4) . . ?
O1 Yb1 Si3 93.20(10) . . ?
N2 Yb1 Si3 134.67(10) . . ?
N3 Yb1 Si3 24.22(11) . . ?
N1 Yb1 Si3 102.16(9) . . ?
Si1 Yb1 Si3 108.74(4) . . ?
Si4 Yb1 Si3 52.48(4) . . ?
O1 Yb1 Si2 105.25(10) . . ?
N2 Yb1 Si2 23.54(10) . . ?
N3 Yb1 Si2 135.26(11) . . ?
N1 Yb1 Si2 97.94(9) . . ?
Si1 Yb1 Si2 53.00(4) . . ?
Si4 Yb1 Si2 108.04(4) . . ?
Si3 Yb1 Si2 155.03(4) . . ?
N2 Si1 C19 113.6(3) . . ?
N2 Si1 C18 114.3(3) . . ?
C19 Si1 C18 108.2(3) . . ?
N2 Si1 C20 107.5(2) . . ?
C19 Si1 C20 106.0(3) . . ?
C18 Si1 C20 106.6(3) . . ?
N2 Si1 Yb1 39.23(12) . . ?
C19 Si1 Yb1 122.3(2) . . ?
C18 Si1 Yb1 128.9(2) . . ?
C20 Si1 Yb1 68.35(18) . . ?
N2 Si2 C21 113.8(3) . . ?
N2 Si2 C23 110.3(3) . . ?
C21 Si2 C23 108.6(3) . . ?
N2 Si2 C22 109.8(2) . . ?
C21 Si2 C22 105.6(3) . . ?
C23 Si2 C22 108.4(3) . . ?
N2 Si2 Yb1 30.55(12) . . ?
C21 Si2 Yb1 142.0(2) . . ?
C23 Si2 Yb1 100.7(2) . . ?
C22 Si2 Yb1 86.68(19) . . ?
N3 Si3 C24 112.5(3) . . ?
N3 Si3 C25 113.8(3) . . ?
C24 Si3 C25 107.2(4) . . ?
N3 Si3 C26 111.1(4) . . ?
C24 Si3 C26 105.8(4) . . ?
C25 Si3 C26 105.8(5) . . ?
N3 Si3 Yb1 31.40(14) . . ?
C24 Si3 Yb1 81.2(2) . . ?
C25 Si3 Yb1 129.0(3) . . ?
C26 Si3 Yb1 120.3(4) . . ?
N3 Si4 C29 108.8(2) . . ?
N3 Si4 C28 114.4(3) . . ?
C29 Si4 C28 106.7(4) . . ?
N3 Si4 C27 113.8(3) . . ?
C29 Si4 C27 104.8(4) . . ?
C28 Si4 C27 107.8(5) . . ?
N3 Si4 Yb1 37.40(14) . . ?
C29 Si4 Yb1 72.5(2) . . ?
C28 Si4 Yb1 135.2(4) . . ?
C27 Si4 Yb1 115.8(3) . . ?
C1 O1 Yb1 142.6(3) . . ?
C8 N1 C9 107.5(3) . 2_756 ?
C8 N1 C7 113.3(3) . . ?
C9 N1 C7 109.4(3) 2_756 . ?
C8 N1 Yb1 114.7(2) . . ?
C9 N1 Yb1 113.4(3) 2_756 . ?
C7 N1 Yb1 98.4(2) . . ?
Si1 N2 Si2 121.9(2) . . ?
Si1 N2 Yb1 110.98(19) . . ?
Si2 N2 Yb1 125.9(2) . . ?
Si4 N3 Si3 121.0(2) . . ?
Si4 N3 Yb1 114.2(2) . . ?
Si3 N3 Yb1 124.4(2) . . ?
O1 C1 C6 117.4(4) . . ?
O1 C1 C2 122.7(4) . . ?
C6 C1 C2 119.9(4) . . ?
C3 C2 C1 117.2(4) . . ?
C3 C2 C10 121.6(4) . . ?
C1 C2 C10 121.2(4) . . ?
C4 C3 C2 124.5(4) . . ?
C4 C3 H3 117.7 . . ?
C2 C3 H3 117.7 . . ?
C3 C4 C5 116.9(4) . . ?
C3 C4 C14 122.3(4) . . ?
C5 C4 C14 120.8(4) . . ?
C6 C5 C4 121.1(4) . . ?
C6 C5 H5 119.5 . . ?
C4 C5 H5 119.5 . . ?
C5 C6 C1 120.3(4) . . ?
C5 C6 C7 119.5(4) . . ?
C1 C6 C7 120.2(4) . . ?
C6 C7 N1 114.9(4) . . ?
C6 C7 H7A 108.5 . . ?
N1 C7 H7A 108.5 . . ?
C6 C7 H7B 108.5 . . ?
N1 C7 H7B 108.5 . . ?
H7A C7 H7B 107.5 . . ?
N1 C8 C9 113.9(4) . . ?
N1 C8 H8A 108.8 . . ?
C9 C8 H8A 108.8 . . ?
N1 C8 H8B 108.8 . . ?
C9 C8 H8B 108.8 . . ?
H8A C8 H8B 107.7 . . ?
N1 C9 C8 114.1(4) 2_756 . ?
N1 C9 H9A 108.7 2_756 . ?
C8 C9 H9A 108.7 . . ?
N1 C9 H9B 108.7 2_756 . ?
C8 C9 H9B 108.7 . . ?
H9A C9 H9B 107.6 . . ?
C12 C10 C13 111.0(5) . . ?
C12 C10 C11 108.3(5) . . ?
C13 C10 C11 106.4(5) . . ?
C12 C10 C2 108.6(4) . . ?
C13 C10 C2 111.3(4) . . ?
C11 C10 C2 111.2(4) . . ?
C10 C11 H11A 109.5 . . ?
C10 C11 H11B 109.5 . . ?
H11A C11 H11B 109.5 . . ?
C10 C11 H11C 109.5 . . ?
H11A C11 H11C 109.5 . . ?
H11B C11 H11C 109.5 . . ?
C10 C12 H12A 109.5 . . ?
C10 C12 H12B 109.5 . . ?
H12A C12 H12B 109.5 . . ?
C10 C12 H12C 109.5 . . ?
H12A C12 H12C 109.5 . . ?
H12B C12 H12C 109.5 . . ?
C10 C13 H13A 109.5 . . ?
C10 C13 H13B 109.5 . . ?
H13A C13 H13B 109.5 . . ?
C10 C13 H13C 109.5 . . ?
H13A C13 H13C 109.5 . . ?
H13B C13 H13C 109.5 . . ?
C17 C14 C15 108.6(8) . . ?
C17 C14 C16 110.6(8) . . ?
C15 C14 C16 104.2(8) . . ?
C17 C14 C4 114.0(5) . . ?
C15 C14 C4 108.2(6) . . ?
C16 C14 C4 110.7(5) . . ?
C14 C15 H15A 109.5 . . ?
C14 C15 H15B 109.5 . . ?
H15A C15 H15B 109.5 . . ?
C14 C15 H15C 109.5 . . ?
H15A C15 H15C 109.5 . . ?
H15B C15 H15C 109.5 . . ?
C14 C16 H16A 109.5 . . ?
C14 C16 H16B 109.5 . . ?
H16A C16 H16B 109.5 . . ?
C14 C16 H16C 109.5 . . ?
H16A C16 H16C 109.5 . . ?
H16B C16 H16C 109.5 . . ?
C14 C17 H17A 109.5 . . ?
C14 C17 H17B 109.5 . . ?
H17A C17 H17B 109.5 . . ?
C14 C17 H17C 109.5 . . ?
H17A C17 H17C 109.5 . . ?
H17B C17 H17C 109.5 . . ?
Si1 C18 H18A 109.5 . . ?
Si1 C18 H18B 109.5 . . ?
H18A C18 H18B 109.5 . . ?
Si1 C18 H18C 109.5 . . ?
H18A C18 H18C 109.5 . . ?
H18B C18 H18C 109.5 . . ?
Si1 C19 H19A 109.5 . . ?
Si1 C19 H19B 109.5 . . ?
H19A C19 H19B 109.5 . . ?
Si1 C19 H19C 109.5 . . ?
H19A C19 H19C 109.5 . . ?
H19B C19 H19C 109.5 . . ?
Si1 C20 H20A 109.5 . . ?
Si1 C20 H20B 109.5 . . ?
H20A C20 H20B 109.5 . . ?
Si1 C20 H20C 109.5 . . ?
H20A C20 H20C 109.5 . . ?
H20B C20 H20C 109.5 . . ?
Si2 C21 H21A 109.5 . . ?
Si2 C21 H21B 109.5 . . ?
H21A C21 H21B 109.5 . . ?
Si2 C21 H21C 109.5 . . ?
H21A C21 H21C 109.5 . . ?
H21B C21 H21C 109.5 . . ?
Si2 C22 H22A 109.5 . . ?
Si2 C22 H22B 109.5 . . ?
H22A C22 H22B 109.5 . . ?
Si2 C22 H22C 109.5 . . ?
H22A C22 H22C 109.5 . . ?
H22B C22 H22C 109.5 . . ?
Si2 C23 H23A 109.5 . . ?
Si2 C23 H23B 109.5 . . ?
H23A C23 H23B 109.5 . . ?
Si2 C23 H23C 109.5 . . ?
H23A C23 H23C 109.5 . . ?
H23B C23 H23C 109.5 . . ?
Si3 C24 H24A 109.5 . . ?
Si3 C24 H24B 109.5 . . ?
H24A C24 H24B 109.5 . . ?
Si3 C24 H24C 109.5 . . ?
H24A C24 H24C 109.5 . . ?
H24B C24 H24C 109.5 . . ?
Si3 C25 H25A 109.5 . . ?
Si3 C25 H25B 109.5 . . ?
H25A C25 H25B 109.5 . . ?
Si3 C25 H25C 109.5 . . ?
H25A C25 H25C 109.5 . . ?
H25B C25 H25C 109.5 . . ?
Si3 C26 H26A 109.5 . . ?
Si3 C26 H26B 109.5 . . ?
H26A C26 H26B 109.5 . . ?
Si3 C26 H26C 109.5 . . ?
H26A C26 H26C 109.5 . . ?
H26B C26 H26C 109.5 . . ?
Si4 C27 H27A 109.5 . . ?
Si4 C27 H27B 109.5 . . ?
H27A C27 H27B 109.5 . . ?
Si4 C27 H27C 109.5 . . ?
H27A C27 H27C 109.5 . . ?
H27B C27 H27C 109.5 . . ?
Si4 C28 H28A 109.5 . . ?
Si4 C28 H28B 109.5 . . ?
H28A C28 H28B 109.5 . . ?
Si4 C28 H28C 109.5 . . ?
H28A C28 H28C 109.5 . . ?
H28B C28 H28C 109.5 . . ?
Si4 C29 H29A 109.5 . . ?
Si4 C29 H29B 109.5 . . ?
H29A C29 H29B 109.5 . . ?
Si4 C29 H29C 109.5 . . ?
H29A C29 H29C 109.5 . . ?
H29B C29 H29C 109.5 . . ?
C31' C30 C35 154.9(17) . . ?
C31' C30 C35' 125.1(17) . . ?
C35 C30 C35' 32.1(10) . . ?
C31' C30 C31 31.6(12) . . ?
C35 C30 C31 128.8(12) . . ?
C35' C30 C31 96.7(13) . . ?
C31' C30 C36 89.6(16) . . ?
C35 C30 C36 112.4(13) . . ?
C35' C30 C36 144.5(15) . . ?
C31 C30 C36 118.8(13) . . ?
C31' C30 C36' 133.4(19) . . ?
C35 C30 C36' 68.6(14) . . ?
C35' C30 C36' 100.5(16) . . ?
C31 C30 C36' 162.0(15) . . ?
C36 C30 C36' 44.0(11) . . ?
C30 C31 C32 123.4(14) . . ?
C30 C31' C32' 106(2) . . ?
C33 C32 C31 113.4(17) . . ?
C31' C32' C33' 132(3) . . ?
C32 C33 C34 117.0(17) . . ?
C34' C33' C32' 115(3) . . ?
C35 C34 C33 130.0(17) . . ?
C33' C34' C35' 113(2) . . ?
C30 C35 C34 106.2(14) . . ?
C30 C35' C34' 126(2) . . ?

loop_
_geom_bond_atom_site_label_1
_geom_bond_atom_site_label_2
_geom_bond_distance
_geom_bond_site_symmetry_2
_geom_bond_publ_flag
Yb1 O1 2.042(3) . ?
Yb1 N2 2.183(4) . ?
Yb1 N3 2.194(4) . ?
Yb1 N1 2.501(3) . ?
Yb1 Si1 3.2232(13) . ?
Yb1 Si4 3.2948(15) . ?
Yb1 Si3 3.4758(16) . ?
Yb1 Si2 3.4787(14) . ?
Si1 N2 1.715(4) . ?
Si1 C19 1.856(6) . ?
Si1 C18 1.875(6) . ?
Si1 C20 1.879(6) . ?
Si2 N2 1.716(4) . ?
Si2 C21 1.872(6) . ?
Si2 C23 1.874(7) . ?
Si2 C22 1.875(6) . ?
Si3 N3 1.727(4) . ?
Si3 C24 1.844(8) . ?
Si3 C25 1.874(8) . ?
Si3 C26 1.876(8) . ?
Si4 N3 1.717(4) . ?
Si4 C29 1.851(6) . ?
Si4 C28 1.854(8) . ?
Si4 C27 1.876(8) . ?
O1 C1 1.349(5) . ?
N1 C8 1.484(6) . ?
N1 C9 1.502(5) 2_756 ?
N1 C7 1.515(6) . ?
C1 C6 1.398(6) . ?
C1 C2 1.404(6) . ?
C2 C3 1.386(6) . ?
C2 C10 1.550(7) . ?
C3 C4 1.381(7) . ?
C3 H3 0.9300 . ?
C4 C5 1.393(7) . ?
C4 C14 1.551(7) . ?
C5 C6 1.388(6) . ?
C5 H5 0.9300 . ?
C6 C7 1.508(6) . ?
C7 H7A 0.9700 . ?
C7 H7B 0.9700 . ?
C8 C9 1.515(6) . ?
C8 H8A 0.9700 . ?
C8 H8B 0.9700 . ?
C9 N1 1.502(5) 2_756 ?
C9 H9A 0.9700 . ?
C9 H9B 0.9700 . ?
C10 C12 1.509(8) . ?
C10 C13 1.526(8) . ?
C10 C11 1.544(7) . ?
C11 H11A 0.9600 . ?
C11 H11B 0.9600 . ?
C11 H11C 0.9600 . ?
C12 H12A 0.9600 . ?
C12 H12B 0.9600 . ?
C12 H12C 0.9600 . ?
C13 H13A 0.9600 . ?
C13 H13B 0.9600 . ?
C13 H13C 0.9600 . ?
C14 C17 1.459(10) . ?
C14 C15 1.504(13) . ?
C14 C16 1.522(10) . ?
C15 H15A 0.9600 . ?
C15 H15B 0.9600 . ?
C15 H15C 0.9600 . ?
C16 H16A 0.9600 . ?
C16 H16B 0.9600 . ?
C16 H16C 0.9600 . ?
C17 H17A 0.9600 . ?
C17 H17B 0.9600 . ?
C17 H17C 0.9600 . ?
C18 H18A 0.9600 . ?
C18 H18B 0.9600 . ?
C18 H18C 0.9600 . ?
C19 H19A 0.9600 . ?
C19 H19B 0.9600 . ?
C19 H19C 0.9600 . ?
C20 H20A 0.9600 . ?
C20 H20B 0.9600 . ?
C20 H20C 0.9600 . ?
C21 H21A 0.9600 . ?
C21 H21B 0.9600 . ?
C21 H21C 0.9600 . ?
C22 H22A 0.9600 . ?
C22 H22B 0.9600 . ?
C22 H22C 0.9600 . ?
C23 H23A 0.9600 . ?
C23 H23B 0.9600 . ?
C23 H23C 0.9600 . ?
C24 H24A 0.9600 . ?
C24 H24B 0.9600 . ?
C24 H24C 0.9600 . ?
C25 H25A 0.9600 . ?
C25 H25B 0.9600 . ?
C25 H25C 0.9600 . ?
C26 H26A 0.9600 . ?
C26 H26B 0.9600 . ?
C26 H26C 0.9600 . ?
C27 H27A 0.9600 . ?
C27 H27B 0.9600 . ?
C27 H27C 0.9600 . ?
C28 H28A 0.9600 . ?
C28 H28B 0.9600 . ?
C28 H28C 0.9600 . ?
C29 H29A 0.9600 . ?
C29 H29B 0.9600 . ?
C29 H29C 0.9600 . ?
C30 C31' 1.365(17) . ?
C30 C35 1.376(14) . ?
C30 C35' 1.395(16) . ?
C30 C31 1.400(13) . ?
C30 C36 1.513(14) . ?
C30 C36' 1.550(17) . ?
C31 C32 1.430(17) . ?
C31' C32' 1.429(19) . ?
C32 C33 1.417(17) . ?
C32' C33' 1.463(19) . ?
C33 C34 1.480(17) . ?
C33' C34' 1.412(19) . ?
C34 C35 1.414(16) . ?
C34' C35' 1.433(18) . ?
